data_7064121
loop_
_publ_author_name
'Dong, Jinfeng'
'Qi, Zhichao'
'Zhang, Lianghui'
'Li, Qianqian'
'Lin, Junqi'
'Qu, Yanbo'

_publ_section_title
;
 Synthesis, characterization and electrocatalytic activity of a novel
 binuclear polypyridine nickel complex
;
_journal_name_full 'New Journal of Chemistry'
_journal_paper_doi 10.1039/D5NJ03685B
_journal_year 2025
_chemical_formula_moiety '2(C36 H42 N8 Ni2 O4), 8(Cl O4), 3(H2 O)'
_chemical_formula_sum 'C72 H90 Cl8 N16 Ni4 O43'
_chemical_formula_weight 2386.03
_space_group_crystal_system monoclinic
_space_group_IT_number 14
_space_group_name_Hall '-P 2yn'
_space_group_name_H-M_alt 'P 1 21/n 1'
_atom_sites_solution_hydrogens mixed
_atom_sites_solution_primary dual
_atom_sites_solution_secondary difmap
_audit_creation_date 2025-11-11
_audit_creation_method
;
Olex2 1.5
(compiled 2022.04.07 svn.rca3783a0 for OlexSys, GUI svn.r6498)
;
_audit_update_record
;
2025-11-13 deposited with the CCDC.	2025-11-25 downloaded from the CCDC.
;
_cell_angle_alpha 90
_cell_angle_beta 103.111(5)
_cell_angle_gamma 90
_cell_formula_units_Z 2
_cell_length_a 14.706(3)
_cell_length_b 18.755(3)
_cell_length_c 17.934(3)
_cell_measurement_reflns_used 4051
_cell_measurement_temperature 305(2)
_cell_measurement_theta_max 17.496
_cell_measurement_theta_min 2.305
_cell_volume 4817.5(15)
_computing_cell_refinement 'SAINT V8.40B (Bruker, 2016)'
_computing_data_collection 'Bruker D8 Venture diffractometer'
_computing_data_reduction 'SAINT V8.40B (Bruker, 2016)'
_computing_molecular_graphics 'Olex2 1.5 (Dolomanov et al., 2009)'
_computing_publication_material 'Olex2 1.5 (Dolomanov et al., 2009)'
_computing_structure_refinement 'SHELXL 2025/1 (Sheldrick, 2015)'
_computing_structure_solution 'SHELXT 2018/2 (Sheldrick, 2018)'
_diffrn_ambient_temperature 305(2)
_diffrn_detector 'Bruker PHOTON-II area detector'
_diffrn_detector_area_resol_mean 7.4
_diffrn_detector_type 'CMOS-PHOTONII area detector'
_diffrn_measured_fraction_theta_full 0.995
_diffrn_measured_fraction_theta_max 0.995
_diffrn_measurement_device 'three-circle diffractometer'
_diffrn_measurement_device_type 'Bruker PHOTON-II area detector'
_diffrn_measurement_method 'phi and omega scans'
_diffrn_radiation_monochromator graphite
_diffrn_radiation_probe x-ray
_diffrn_radiation_type MoK\a
_diffrn_radiation_wavelength 0.71073
_diffrn_reflns_av_R_equivalents 0.1765
_diffrn_reflns_av_unetI/netI 0.0535
_diffrn_reflns_Laue_measured_fraction_full 0.995
_diffrn_reflns_Laue_measured_fraction_max 0.995
_diffrn_reflns_limit_h_max 17
_diffrn_reflns_limit_h_min -17
_diffrn_reflns_limit_k_max 22
_diffrn_reflns_limit_k_min -22
_diffrn_reflns_limit_l_max 21
_diffrn_reflns_limit_l_min -21
_diffrn_reflns_number 99873
_diffrn_reflns_point_group_measured_fraction_full 0.995
_diffrn_reflns_point_group_measured_fraction_max 0.995
_diffrn_reflns_theta_full 25.101
_diffrn_reflns_theta_max 25.101
_diffrn_reflns_theta_min 2.033
_diffrn_source 'sealed X-ray tube'
_diffrn_source_current 1.4
_diffrn_source_power 0.07
_diffrn_source_target Mo
_diffrn_source_voltage 50.0
_diffrn_standards_number 0
_exptl_absorpt_coefficient_mu 1.092
_exptl_absorpt_correction_T_max 0.7326
_exptl_absorpt_correction_T_min 0.5751
_exptl_absorpt_correction_type multi-scan
_exptl_absorpt_process_details
;
SADABS-2016/2 (Bruker,2016/2) was used for absorption correction.
wR2(int) was 0.1360 before and 0.1065 after correction.
The Ratio of minimum to maximum transmission is 0.7850.
The \l/2 correction factor is Not present.
;
_exptl_crystal_colour 'clear orangish orange'
_exptl_crystal_colour_lustre clear
_exptl_crystal_colour_modifier orangish
_exptl_crystal_colour_primary orange
_exptl_crystal_density_diffrn 1.645
_exptl_crystal_density_method 'not measured'
_exptl_crystal_description block
_exptl_crystal_F_000 2452
_exptl_crystal_size_max 0.28
_exptl_crystal_size_mid 0.27
_exptl_crystal_size_min 0.25
_refine_diff_density_max 0.846
_refine_diff_density_min -0.666
_refine_diff_density_rms 0.103
_refine_ls_extinction_method none
_refine_ls_goodness_of_fit_ref 1.029
_refine_ls_hydrogen_treatment constr
_refine_ls_matrix_type full
_refine_ls_number_parameters 833
_refine_ls_number_reflns 8549
_refine_ls_number_restraints 630
_refine_ls_restrained_S_all 1.039
_refine_ls_R_factor_all 0.1686
_refine_ls_R_factor_gt 0.1169
_refine_ls_shift/su_max 0.000
_refine_ls_shift/su_mean 0.000
_refine_ls_structure_factor_coef Fsqd
_refine_ls_weighting_details 'w=1/[\s^2^(Fo^2^)+(0.1293P)^2^+30.6688P] where P=(Fo^2^+2Fc^2^)/3'
_refine_ls_weighting_scheme calc
_refine_ls_wR_factor_gt 0.2799
_refine_ls_wR_factor_ref 0.3259
_reflns_Friedel_coverage 0.000
_reflns_number_gt 5325
_reflns_number_total 8549
_reflns_threshold_expression 'I > 2\s(I)'
_cod_data_source_file d5nj03685b2.cif
_cod_data_source_block lin251101
_cod_depositor_comments
;
The following automatic conversions were performed:

data item '_diffrn_radiation_probe' value 'X-ray' was changed to
'x-ray' in accordance with the
/home/data/users/saulius/crontab/automatic-downloads/rss-feeds/RSC/lib/dictionaries/cif_core.dic
dictionary named 'cif_core.dic' version 2.4.2 last updated on
2011-04-26.

Automatic conversion script
Id: cif_fix_values 8170 2020-07-09 18:12:32Z antanas 
;
_cod_original_cell_volume 4817.4(15)
_cod_database_code 7064121
_shelx_shelxl_version_number 2025/1
_shelx_space_group_comment
;
The symmetry employed for this shelxl refinement is uniquely defined
by the following loop, which should always be used as a source of
symmetry information in preference to the above space-group names.
They are only intended as comments.
;
_shelx_estimated_absorpt_t_max 0.772
_shelx_estimated_absorpt_t_min 0.750
_exptl_crystal_mounting_method
;
 Crystals were removed from the crystallisation vial and immediately coated
 with PDMS (polydimethylsiloxane/Dimethicone, CAS: 9006-65-9 on a glass slide.
 A suitable single crystal was selected and mounted on a glass fiber using
 vacuum silicone grease as adhesive. The glass fiber with single crystal was
 mounted on copper pin with solid paraffin. Operator: DJ_Tokyo.
;
_olex2_refinement_description
;
1. Fixed Uiso
 At 1.2 times of:
  All C(H) groups, All C(H,H) groups
 At 1.5 times of:
  All O(H,H) groups
2. Restrained distances
 Ni2-H3A \\sim Ni2-H3B
 with sigma of 0.02
 Ni2-H4A \\sim Ni2-H4B
 with sigma of 0.02
3. Uiso/Uaniso restraints and constraints
O7 \\sim Cl1 \\sim O5 \\sim O6 \\sim O8 \\sim O6A \\sim Cl1A \\sim O5A \\sim
O7A \\sim O8A: within 2A with sigma of 0.01 and sigma for terminal atoms of
0.02 within 2A
Cl3 \\sim O13 \\sim O13A \\sim O16A \\sim O16 \\sim O14 \\sim O14A \\sim O15
\\sim O15A: within 2A with sigma of 0.01 and sigma for terminal atoms of 0.02
within 2A
O20A \\sim Cl4A \\sim O17A \\sim O18A \\sim O19A \\sim O18 \\sim Cl4 \\sim O17
\\sim O19 \\sim O20: within 2A with sigma of 0.01 and sigma for terminal atoms
of 0.02 within 2A
Cl2A \\sim O9A \\sim O10A \\sim O11A \\sim O12A \\sim O9 \\sim Cl2 \\sim O10
\\sim O11 \\sim O12: within 2A with sigma of 0.01 and sigma for terminal atoms
of 0.02 within 2A
N7 \\sim C25 \\sim C26 \\sim C27 \\sim C28 \\sim C29 \\sim C30: within 2A with
sigma of 0.01 and sigma for terminal atoms of 0.02 within 2A
Uanis(O22) \\sim Ueq: with sigma of 0.02 and sigma for terminal atoms of 0.04
4. Same fragment restrains
{Cl3, O13A, O14A, O15A, O16A} sigma for 1-2: 0.01, 1-3: 0.01
as in
{Cl3, O13, O14, O15, O16}
{Cl1A, O5A, O6A, O7A, O8A} sigma for 1-2: 0.01, 1-3: 0.01
as in
{Cl1, O5, O6, O7, O8}
{Cl2A, O9A, O10A, O11A, O12A} sigma for 1-2: 0.01, 1-3: 0.01
as in
{Cl2, O9, O10, O11, O12}
{Cl4A, O17A, O18A, O19A, O20A} sigma for 1-2: 0.01, 1-3: 0.01
as in
{Cl4, O17, O18, O19, O20}
5. Others
 Sof(Cl1A)=Sof(O5A)=Sof(O6A)=Sof(O7A)=Sof(O8A)=1-FVAR(1)
 Sof(Cl1)=Sof(O5)=Sof(O6)=Sof(O7)=Sof(O8)=FVAR(1)
 Sof(Cl2A)=Sof(O9A)=Sof(O10A)=Sof(O11A)=Sof(O12A)=1-FVAR(2)
 Sof(Cl2)=Sof(O9)=Sof(O10)=Sof(O11)=Sof(O12)=FVAR(2)
 Sof(O13A)=Sof(O14A)=Sof(O15A)=Sof(O16A)=1-FVAR(3)
 Sof(O13)=Sof(O14)=Sof(O15)=Sof(O16)=FVAR(3)
 Sof(Cl4A)=Sof(O17A)=Sof(O18A)=Sof(O19A)=Sof(O20A)=1-FVAR(4)
 Sof(Cl4)=Sof(O17)=Sof(O18)=Sof(O19)=Sof(O20)=FVAR(4)
 Fixed Sof: O21(0.5) H21A(0.5) H21B(0.5) O22(0.75) H22A(0.75) H22B(0.75)
 O23(0.25) H23A(0.25) H23B(0.25)
6.a Riding coordinates:
 O1(H1A,H1B), O2(H2A,H2B), O3(H3A,H3B), O4(H4A,H4B), O21(H21A,H21B), O22(H22A,
 H22B), O23(H23A,H23B)
6.b Secondary CH2 refined with riding coordinates:
 C6(H6A,H6B), C7(H7A,H7B), C13(H13A,H13B), C24(H24A,H24B), C25(H25A,H25B),
 C31(H31A,H31B)
6.c Aromatic/amide H refined with riding coordinates:
 C1(H1), C2(H2), C3(H3), C4(H4), C9(H9), C10(H10), C11(H11), C12(H12),
 C15(H15), C16(H16), C17(H17), C20(H20), C21(H21), C22(H22), C27(H27), C28(H28),
  C29(H29), C30(H30), C33(H33), C34(H34), C35(H35), C36(H36)
;
_olex2_submission_special_instructions 'No special instructions were received'

loop_
_space_group_symop_operation_xyz
'x, y, z'
'-x+1/2, y+1/2, -z+1/2'
'-x, -y, -z'
'x-1/2, -y-1/2, z-1/2'

loop_
_atom_site_label
_atom_site_type_symbol
_atom_site_fract_x
_atom_site_fract_y
_atom_site_fract_z
_atom_site_U_iso_or_equiv
_atom_site_adp_type
_atom_site_occupancy
_atom_site_site_symmetry_order
_atom_site_calc_flag
_atom_site_refinement_flags_posn
_atom_site_refinement_flags_adp
_atom_site_refinement_flags_occupancy
_atom_site_disorder_assembly
_atom_site_disorder_group
Ni1 Ni 0.37467(8) 0.28043(6) 0.24620(7) 0.0638(4) Uani 1 1 d . . . . .
Ni2 Ni 0.77357(9) 0.29854(8) 0.24254(10) 0.0892(5) Uani 1 1 d D . . . .
O1 O 0.5009(4) 0.2437(3) 0.3143(4) 0.0753(18) Uani 1 1 d . . . . .
H1A H 0.523719 0.202352 0.312041 0.113 Uiso 1 1 d R U . . .
H1B H 0.537189 0.263282 0.352471 0.113 Uiso 1 1 d R U . . .
O2 O 0.7280(6) 0.2460(4) 0.3293(5) 0.114(3) Uani 1 1 d . . . . .
H2A H 0.744035 0.202362 0.329866 0.171 Uiso 1 1 d R U . . .
H2B H 0.756985 0.262102 0.372386 0.171 Uiso 1 1 d R U . . .
O3 O 0.7474(7) 0.2004(5) 0.1869(6) 0.131(4) Uani 1 1 d . . . . .
H3A H 0.759412 0.159529 0.207128 0.197 Uiso 1 1 d DR U . . .
H3B H 0.726102 0.191899 0.139578 0.197 Uiso 1 1 d DR U . . .
O4 O 0.9094(6) 0.2604(5) 0.2850(6) 0.134(4) Uani 1 1 d . . . . .
H4A H 0.952102 0.268809 0.324643 0.201 Uiso 1 1 d DR U . . .
H4B H 0.913462 0.215959 0.277313 0.201 Uiso 1 1 d DR U . . .
N1 N 0.3628(5) 0.1799(4) 0.1995(5) 0.070(2) Uani 1 1 d . . . . .
N2 N 0.2949(6) 0.2345(5) 0.3191(5) 0.076(2) Uani 1 1 d . . . . .
N3 N 0.3833(5) 0.3627(4) 0.3265(4) 0.067(2) Uani 1 1 d . . . . .
N4 N 0.2510(5) 0.3191(4) 0.1949(4) 0.068(2) Uani 1 1 d . . . . .
N5 N 0.4062(5) 0.3371(4) 0.1468(4) 0.0623(18) Uani 1 1 d . . . . .
N6 N 0.6437(5) 0.3512(4) 0.1979(5) 0.068(2) Uani 1 1 d . . . . .
N7 N 0.8026(7) 0.3413(6) 0.1442(6) 0.100(3) Uani 1 1 d . U . . .
N8 N 0.7864(6) 0.3891(5) 0.3089(5) 0.078(2) Uani 1 1 d . . . . .
C1 C 0.3813(8) 0.1568(6) 0.1346(7) 0.085(3) Uani 1 1 d . . . . .
H1 H 0.400308 0.190165 0.102896 0.102 Uiso 1 1 calc R U . . .
C2 C 0.3744(9) 0.0871(7) 0.1110(8) 0.098(4) Uani 1 1 d . . . . .
H2 H 0.393269 0.072693 0.067264 0.118 Uiso 1 1 calc R U . . .
C3 C 0.3384(9) 0.0395(7) 0.1547(8) 0.100(4) Uani 1 1 d . . . . .
H3 H 0.331832 -0.008246 0.140266 0.120 Uiso 1 1 calc R U . . .
C4 C 0.3122(9) 0.0617(7) 0.2191(8) 0.104(4) Uani 1 1 d . . . . .
H4 H 0.285864 0.029958 0.248109 0.124 Uiso 1 1 calc R U . . .
C5 C 0.3257(7) 0.1331(6) 0.2406(6) 0.079(3) Uani 1 1 d . . . . .
C6 C 0.3130(8) 0.1564(6) 0.3188(6) 0.085(3) Uani 1 1 d . . . . .
H6A H 0.260992 0.130755 0.331099 0.102 Uiso 1 1 calc R U . . .
H6B H 0.368780 0.145035 0.357448 0.102 Uiso 1 1 calc R U . . .
C7 C 0.3285(8) 0.2675(6) 0.3955(6) 0.080(3) Uani 1 1 d . . . . .
H7A H 0.383051 0.241929 0.423224 0.096 Uiso 1 1 calc R U . . .
H7B H 0.280296 0.263481 0.424362 0.096 Uiso 1 1 calc R U . . .
C8 C 0.3528(7) 0.3442(5) 0.3896(6) 0.070(2) Uani 1 1 d . . . . .
C9 C 0.3486(8) 0.3929(7) 0.4466(7) 0.091(3) Uani 1 1 d . . . . .
H9 H 0.326585 0.378953 0.489075 0.109 Uiso 1 1 calc R U . . .
C10 C 0.3766(9) 0.4608(7) 0.4407(7) 0.098(4) Uani 1 1 d . . . . .
H10 H 0.377662 0.493336 0.480007 0.118 Uiso 1 1 calc R U . . .
C11 C 0.4037(7) 0.4811(6) 0.3745(7) 0.084(3) Uani 1 1 d . . . . .
H11 H 0.420170 0.528109 0.367809 0.101 Uiso 1 1 calc R U . . .
C12 C 0.4061(7) 0.4310(6) 0.3189(6) 0.073(3) Uani 1 1 d . . . . .
H12 H 0.424173 0.445011 0.274621 0.087 Uiso 1 1 calc R U . . .
C13 C 0.1946(7) 0.2493(7) 0.2860(7) 0.091(3) Uani 1 1 d . . . . .
H13A H 0.163399 0.259369 0.326962 0.109 Uiso 1 1 calc R U . . .
H13B H 0.165783 0.207281 0.258964 0.109 Uiso 1 1 calc R U . . .
C14 C 0.1820(7) 0.3121(6) 0.2310(7) 0.080(3) Uani 1 1 d . . . . .
C15 C 0.1066(7) 0.3571(7) 0.2171(8) 0.090(3) Uani 1 1 d . . . . .
H15 H 0.060632 0.353201 0.244923 0.108 Uiso 1 1 calc R U . . .
C16 C 0.1003(8) 0.4073(7) 0.1619(8) 0.100(4) Uani 1 1 d . . . . .
H16 H 0.048820 0.437501 0.150730 0.120 Uiso 1 1 calc R U . . .
C17 C 0.1704(7) 0.4138(6) 0.1222(7) 0.089(3) Uani 1 1 d . . . . .
H17 H 0.166740 0.448462 0.084539 0.107 Uiso 1 1 calc R U . . .
C18 C 0.2464(7) 0.3675(5) 0.1396(6) 0.070(2) Uani 1 1 d . . . . .
C19 C 0.3260(6) 0.3684(5) 0.1049(6) 0.067(2) Uani 1 1 d . . . . .
C20 C 0.3190(8) 0.3914(6) 0.0306(6) 0.082(3) Uani 1 1 d . . . . .
H20 H 0.263486 0.411314 0.003238 0.098 Uiso 1 1 calc R U . . .
C21 C 0.3938(9) 0.3848(7) -0.0031(6) 0.092(3) Uani 1 1 d . . . . .
H21 H 0.390338 0.400960 -0.052665 0.110 Uiso 1 1 calc R U . . .
C22 C 0.4729(8) 0.3541(6) 0.0383(6) 0.085(3) Uani 1 1 d . . . . .
H22 H 0.523024 0.347350 0.015509 0.102 Uiso 1 1 calc R U . . .
C23 C 0.4811(6) 0.3327(5) 0.1131(5) 0.065(2) Uani 1 1 d . . . . .
C24 C 0.5706(6) 0.3015(5) 0.1578(6) 0.074(3) Uani 1 1 d . . . . .
H24A H 0.555635 0.269341 0.195659 0.088 Uiso 1 1 calc R U . . .
H24B H 0.597267 0.272851 0.123037 0.088 Uiso 1 1 calc R U . . .
C25 C 0.6669(8) 0.4065(6) 0.1486(6) 0.086(3) Uani 1 1 d . U . . .
H25A H 0.688378 0.448247 0.179589 0.104 Uiso 1 1 calc R U . . .
H25B H 0.610504 0.419835 0.111603 0.104 Uiso 1 1 calc R U . . .
C26 C 0.7395(9) 0.3863(7) 0.1064(7) 0.093(3) Uani 1 1 d . U . . .
C27 C 0.7481(10) 0.4159(8) 0.0376(8) 0.110(3) Uani 1 1 d . U . . .
H27 H 0.702406 0.446015 0.010047 0.132 Uiso 1 1 calc R U . . .
C28 C 0.8241(12) 0.3998(9) 0.0123(9) 0.127(4) Uani 1 1 d . U . . .
H28 H 0.832141 0.420686 -0.032805 0.152 Uiso 1 1 calc R U . . .
C29 C 0.8864(12) 0.3564(9) 0.0480(9) 0.128(4) Uani 1 1 d . U . . .
H29 H 0.938259 0.346570 0.028137 0.153 Uiso 1 1 calc R U . . .
C30 C 0.8779(10) 0.3232(9) 0.1166(9) 0.117(3) Uani 1 1 d . U . . .
H30 H 0.921822 0.290518 0.141730 0.141 Uiso 1 1 calc R U . . .
C31 C 0.6192(7) 0.3852(5) 0.2648(6) 0.077(3) Uani 1 1 d . . . . .
H31A H 0.593365 0.350039 0.293846 0.092 Uiso 1 1 calc R U . . .
H31B H 0.572486 0.421899 0.247964 0.092 Uiso 1 1 calc R U . . .
C32 C 0.7071(7) 0.4182(5) 0.3150(6) 0.072(2) Uani 1 1 d . . . . .
C33 C 0.7022(8) 0.4765(6) 0.3600(7) 0.089(3) Uani 1 1 d . . . . .
H33 H 0.644793 0.495529 0.363164 0.107 Uiso 1 1 calc R U . . .
C34 C 0.7830(9) 0.5057(7) 0.3998(8) 0.106(4) Uani 1 1 d . . . . .
H34 H 0.781073 0.545701 0.430085 0.127 Uiso 1 1 calc R U . . .
C35 C 0.8679(9) 0.4769(6) 0.3960(7) 0.096(4) Uani 1 1 d . . . . .
H35 H 0.923609 0.495687 0.424385 0.115 Uiso 1 1 calc R U . . .
C36 C 0.8670(8) 0.4204(7) 0.3492(7) 0.090(3) Uani 1 1 d . . . . .
H36 H 0.923861 0.401704 0.344119 0.108 Uiso 1 1 calc R U . . .
Cl3 Cl 1.0837(2) 0.33125(16) 0.47462(17) 0.0848(8) Uani 1 1 d D U . . .
O13 O 1.0451(13) 0.2863(9) 0.4160(10) 0.123(5) Uani 0.548(15) 1 d D U P A 1
O14 O 1.0219(13) 0.3445(11) 0.5225(11) 0.122(5) Uani 0.548(15) 1 d D U P A 1
O15 O 1.1714(10) 0.3068(11) 0.5206(11) 0.113(6) Uani 0.548(15) 1 d D U P A 1
O16 O 1.0984(14) 0.3991(9) 0.4483(11) 0.123(5) Uani 0.548(15) 1 d D U P A 1
O13A O 1.1022(15) 0.3660(12) 0.4128(11) 0.115(5) Uani 0.452(15) 1 d D U P A 2
O14A O 0.9985(11) 0.2927(11) 0.4542(13) 0.117(5) Uani 0.452(15) 1 d D U P A 2
O15A O 1.1558(12) 0.2813(12) 0.5088(14) 0.115(7) Uani 0.452(15) 1 d D U P A 2
O16A O 1.0678(17) 0.3767(12) 0.5305(12) 0.135(6) Uani 0.452(15) 1 d D U P A 2
O21 O 0.8109(18) 0.2929(13) 0.4564(10) 0.165(10) Uani 0.5 1 d . . P B -1
H21A H 0.790430 0.283451 0.495896 0.248 Uiso 0.5 1 d R U P B -1
H21B H 0.869381 0.298311 0.473166 0.248 Uiso 0.5 1 d R U P B -1
O22 O 0.9380(17) 0.1551(11) 0.1556(12) 0.238(11) Uani 0.75 1 d . U P C 1
H22A H 0.881417 0.158408 0.158983 0.357 Uiso 0.75 1 d R U P C 1
H22B H 0.966867 0.140258 0.199363 0.357 Uiso 0.75 1 d R U P C 1
Cl1 Cl 0.6179(11) 0.3040(7) 0.5111(7) 0.130(3) Uani 0.447(13) 1 d D U P D 1
O5 O 0.6983(16) 0.2699(14) 0.4873(17) 0.156(6) Uani 0.447(13) 1 d D U P D 1
O6 O 0.5986(18) 0.3711(12) 0.4745(15) 0.146(6) Uani 0.447(13) 1 d D U P D 1
O7 O 0.5542(17) 0.2612(14) 0.4656(15) 0.147(6) Uani 0.447(13) 1 d D U P D 1
O8 O 0.6550(19) 0.3042(17) 0.5843(11) 0.160(6) Uani 0.447(13) 1 d D U P D 1
Cl2 Cl 0.6159(9) 0.0663(8) 0.3290(9) 0.130(3) Uani 0.48(2) 1 d D U P E 1
O9 O 0.6135(18) -0.0020(10) 0.3089(15) 0.129(5) Uani 0.48(2) 1 d D U P E 1
O10 O 0.590(2) 0.0712(14) 0.3986(16) 0.155(6) Uani 0.48(2) 1 d D U P E 1
O11 O 0.5530(18) 0.1113(14) 0.2745(15) 0.147(6) Uani 0.48(2) 1 d D U P E 1
O12 O 0.7111(12) 0.0931(15) 0.3371(17) 0.151(6) Uani 0.48(2) 1 d D U P E 1
Cl4 Cl 1.0518(6) 0.0675(4) 0.3394(6) 0.099(2) Uani 0.596(10) 1 d D U P F 1
O17 O 1.0189(12) 0.0256(9) 0.3926(11) 0.133(5) Uani 0.596(10) 1 d D U P F 1
O18 O 1.0485(13) 0.1392(7) 0.3598(12) 0.129(5) Uani 0.596(10) 1 d D U P F 1
O19 O 1.1387(11) 0.0431(9) 0.3345(10) 0.130(4) Uani 0.596(10) 1 d D U P F 1
O20 O 0.9888(13) 0.0497(10) 0.2728(10) 0.147(5) Uani 0.596(10) 1 d D U P F 1
Cl1A Cl 0.6092(8) 0.3025(6) 0.5184(6) 0.125(3) Uani 0.553(13) 1 d D U P D 2
O5A O 0.7060(14) 0.2744(12) 0.5339(15) 0.168(6) Uani 0.553(13) 1 d D U P D 2
O6A O 0.5814(13) 0.3284(12) 0.4425(9) 0.127(5) Uani 0.553(13) 1 d D U P D 2
O7A O 0.5706(16) 0.2362(10) 0.5120(16) 0.171(6) Uani 0.553(13) 1 d D U P D 2
O8A O 0.6236(17) 0.3497(13) 0.5733(11) 0.162(5) Uani 0.553(13) 1 d D U P D 2
Cl2A Cl 0.6047(9) 0.0658(7) 0.3196(8) 0.130(3) Uani 0.52(2) 1 d D U P E 2
O9A O 0.5790(17) 0.0006(9) 0.2932(15) 0.125(6) Uani 0.52(2) 1 d D U P E 2
O10A O 0.5455(18) 0.0869(13) 0.3658(17) 0.156(6) Uani 0.52(2) 1 d D U P E 2
O11A O 0.597(2) 0.1186(11) 0.2589(12) 0.144(6) Uani 0.52(2) 1 d D U P E 2
O12A O 0.7013(15) 0.0630(15) 0.3630(15) 0.154(5) Uani 0.52(2) 1 d D U P E 2
Cl4A Cl 1.0365(10) 0.0801(7) 0.3295(8) 0.109(3) Uani 0.404(10) 1 d D U P F 2
O17A O 1.0261(17) 0.0087(10) 0.3477(16) 0.130(5) Uani 0.404(10) 1 d D U P F 2
O18A O 1.0902(18) 0.1165(14) 0.3921(12) 0.133(6) Uani 0.404(10) 1 d D U P F 2
O19A O 1.0680(16) 0.0852(12) 0.2632(11) 0.120(5) Uani 0.404(10) 1 d D U P F 2
O20A O 0.9435(15) 0.1018(13) 0.3127(14) 0.142(5) Uani 0.404(10) 1 d D U P F 2
O23 O 0.800(3) 0.106(2) 0.278(2) 0.139(14) Uani 0.25 1 d . . P G -1
H23A H 0.858879 0.104764 0.294050 0.209 Uiso 0.25 1 d R U P G -1
H23B H 0.778619 0.100424 0.317690 0.209 Uiso 0.25 1 d R U P G -1

loop_
_atom_site_aniso_label
_atom_site_aniso_U_11
_atom_site_aniso_U_22
_atom_site_aniso_U_33
_atom_site_aniso_U_23
_atom_site_aniso_U_13
_atom_site_aniso_U_12
Ni1 0.0558(7) 0.0712(8) 0.0670(7) 0.0022(6) 0.0194(5) -0.0021(5)
Ni2 0.0616(8) 0.0849(10) 0.1165(12) -0.0242(8) 0.0103(8) 0.0069(7)
O1 0.069(4) 0.068(4) 0.087(5) 0.003(3) 0.015(3) 0.003(3)
O2 0.096(6) 0.083(5) 0.150(8) -0.015(5) -0.001(5) 0.003(4)
O3 0.113(7) 0.113(7) 0.154(9) -0.052(6) -0.001(6) 0.022(5)
O4 0.073(5) 0.117(7) 0.196(10) -0.043(7) -0.003(6) 0.023(5)
N1 0.060(5) 0.075(5) 0.074(5) -0.004(4) 0.012(4) 0.000(4)
N2 0.071(5) 0.085(6) 0.078(5) 0.009(4) 0.030(4) -0.004(4)
N3 0.052(4) 0.080(5) 0.069(5) 0.004(4) 0.012(4) -0.002(4)
N4 0.055(4) 0.082(5) 0.069(5) -0.004(4) 0.018(4) -0.001(4)
N5 0.051(4) 0.065(4) 0.069(5) -0.001(4) 0.010(3) -0.009(3)
N6 0.062(5) 0.064(5) 0.080(5) -0.004(4) 0.022(4) -0.008(4)
N7 0.070(5) 0.128(6) 0.108(6) -0.045(5) 0.031(4) -0.016(5)
N8 0.062(5) 0.083(6) 0.084(6) -0.006(5) 0.006(4) 0.000(4)
C1 0.078(7) 0.084(7) 0.097(8) -0.016(6) 0.025(6) 0.000(6)
C2 0.094(8) 0.100(9) 0.103(9) -0.026(7) 0.028(7) -0.015(7)
C3 0.092(9) 0.086(8) 0.127(11) -0.028(8) 0.036(8) -0.017(7)
C4 0.101(9) 0.082(8) 0.128(11) -0.010(8) 0.025(8) -0.020(7)
C5 0.070(6) 0.078(7) 0.085(7) -0.001(6) 0.008(5) -0.010(5)
C6 0.089(8) 0.079(7) 0.090(8) 0.011(6) 0.025(6) -0.022(6)
C7 0.084(7) 0.090(7) 0.072(7) 0.011(6) 0.027(5) -0.004(6)
C8 0.063(6) 0.071(6) 0.077(6) 0.012(5) 0.020(5) 0.002(5)
C9 0.089(8) 0.103(9) 0.090(8) -0.006(7) 0.041(6) -0.002(7)
C10 0.108(9) 0.107(10) 0.088(8) -0.023(7) 0.040(7) -0.004(7)
C11 0.079(7) 0.076(7) 0.099(8) -0.009(6) 0.023(6) 0.002(5)
C12 0.071(6) 0.079(7) 0.073(6) 0.005(5) 0.027(5) 0.002(5)
C13 0.066(7) 0.114(9) 0.100(8) 0.014(7) 0.033(6) 0.004(6)
C14 0.051(5) 0.089(7) 0.100(8) -0.012(6) 0.020(5) 0.001(5)
C15 0.058(6) 0.101(8) 0.116(9) 0.004(7) 0.031(6) 0.005(6)
C16 0.054(6) 0.103(9) 0.143(11) -0.011(9) 0.022(7) 0.007(6)
C17 0.067(6) 0.090(8) 0.108(9) 0.020(7) 0.016(6) 0.010(6)
C18 0.063(6) 0.071(6) 0.078(6) 0.003(5) 0.017(5) -0.001(5)
C19 0.058(5) 0.064(5) 0.078(6) 0.006(5) 0.014(5) 0.004(4)
C20 0.081(7) 0.095(8) 0.071(7) 0.012(6) 0.020(5) 0.002(6)
C21 0.101(9) 0.114(9) 0.063(6) 0.012(6) 0.025(6) -0.003(7)
C22 0.090(8) 0.094(8) 0.076(7) -0.002(6) 0.032(6) -0.007(6)
C23 0.054(5) 0.072(6) 0.073(6) -0.004(5) 0.022(4) -0.007(4)
C24 0.058(5) 0.078(6) 0.088(7) -0.014(5) 0.022(5) -0.003(5)
C25 0.082(6) 0.097(7) 0.084(6) -0.013(5) 0.028(5) -0.014(5)
C26 0.080(5) 0.110(6) 0.095(6) -0.027(5) 0.032(5) -0.025(5)
C27 0.107(7) 0.129(7) 0.103(6) -0.037(6) 0.043(6) -0.025(6)
C28 0.122(8) 0.154(8) 0.111(7) -0.041(7) 0.042(6) -0.024(7)
C29 0.113(7) 0.160(8) 0.117(7) -0.062(7) 0.041(6) -0.016(7)
C30 0.091(6) 0.149(8) 0.116(7) -0.060(6) 0.032(6) -0.014(6)
C31 0.062(6) 0.062(6) 0.108(8) -0.010(5) 0.025(5) -0.004(4)
C32 0.064(6) 0.068(6) 0.083(7) -0.004(5) 0.018(5) -0.005(5)
C33 0.079(7) 0.098(8) 0.093(8) -0.021(7) 0.025(6) -0.002(6)
C34 0.088(9) 0.105(9) 0.124(10) -0.045(8) 0.019(8) -0.015(7)
C35 0.102(9) 0.093(8) 0.083(8) -0.024(6) 0.002(7) -0.025(7)
C36 0.075(7) 0.101(8) 0.090(8) -0.008(7) 0.010(6) 0.006(6)
Cl3 0.0790(17) 0.0947(19) 0.0866(18) -0.0041(15) 0.0314(14) -0.0047(14)
O13 0.122(10) 0.127(9) 0.118(10) -0.041(8) 0.020(8) 0.016(8)
O14 0.101(9) 0.151(11) 0.133(9) -0.020(9) 0.069(8) -0.004(8)
O15 0.085(9) 0.132(12) 0.126(11) 0.021(10) 0.030(8) -0.001(9)
O16 0.131(9) 0.115(10) 0.115(10) 0.022(9) 0.013(9) -0.032(9)
O13A 0.111(9) 0.133(11) 0.106(10) 0.027(9) 0.037(9) -0.004(10)
O14A 0.099(10) 0.114(10) 0.138(11) -0.004(9) 0.026(9) -0.018(9)
O15A 0.087(11) 0.131(13) 0.127(11) 0.019(11) 0.025(10) 0.008(10)
O16A 0.127(11) 0.147(11) 0.137(10) -0.040(10) 0.043(10) -0.021(10)
O21 0.19(2) 0.22(3) 0.073(12) -0.013(13) 0.005(13) -0.080(19)
O22 0.31(2) 0.205(18) 0.230(19) 0.059(15) 0.117(17) 0.153(17)
Cl1 0.129(5) 0.119(5) 0.116(5) -0.010(5) -0.025(5) 0.004(5)
O5 0.151(11) 0.169(11) 0.121(11) -0.033(11) -0.025(11) 0.018(10)
O6 0.159(10) 0.124(10) 0.136(10) 0.001(9) -0.009(9) 0.000(10)
O7 0.154(10) 0.140(10) 0.124(10) 0.010(10) -0.014(9) -0.014(10)
O8 0.169(11) 0.145(10) 0.132(10) -0.020(10) -0.034(10) 0.022(10)
Cl2 0.104(5) 0.102(4) 0.159(6) -0.025(5) -0.024(5) 0.019(4)
O9 0.108(10) 0.101(9) 0.163(10) -0.006(9) -0.004(9) 0.019(8)
O10 0.124(10) 0.145(10) 0.177(11) -0.030(10) -0.007(10) 0.038(9)
O11 0.111(10) 0.119(9) 0.186(11) -0.010(9) -0.018(9) 0.036(9)
O12 0.112(9) 0.122(10) 0.191(10) 0.013(9) -0.026(9) -0.005(9)
Cl4 0.107(4) 0.092(4) 0.111(4) -0.024(3) 0.053(3) -0.027(3)
O17 0.142(9) 0.127(9) 0.148(10) -0.001(9) 0.075(8) -0.014(8)
O18 0.149(9) 0.094(8) 0.146(9) -0.026(8) 0.036(8) 0.002(8)
O19 0.124(8) 0.135(8) 0.146(8) -0.035(7) 0.061(7) -0.018(7)
O20 0.159(9) 0.135(9) 0.141(8) -0.037(8) 0.023(8) -0.015(8)
Cl1A 0.122(4) 0.110(4) 0.116(5) -0.002(4) -0.029(4) -0.011(4)
O5A 0.154(10) 0.168(10) 0.146(11) -0.019(10) -0.043(10) 0.017(9)
O6A 0.140(9) 0.117(9) 0.104(8) -0.008(8) -0.011(8) -0.002(8)
O7A 0.174(11) 0.148(11) 0.159(11) 0.016(10) -0.029(10) -0.028(10)
O8A 0.179(10) 0.142(10) 0.137(9) -0.040(9) -0.019(9) 0.021(9)
Cl2A 0.103(5) 0.099(4) 0.164(5) -0.024(4) -0.020(4) 0.019(4)
O9A 0.112(11) 0.097(9) 0.155(11) -0.014(9) 0.003(10) 0.007(9)
O10A 0.128(10) 0.139(9) 0.180(11) -0.032(9) -0.009(10) 0.039(9)
O11A 0.105(10) 0.111(9) 0.192(10) 0.018(9) -0.020(9) 0.017(9)
O12A 0.116(9) 0.139(9) 0.181(10) 0.002(9) -0.024(8) 0.014(8)
Cl4A 0.116(5) 0.103(5) 0.120(5) -0.032(5) 0.052(5) -0.017(5)
O17A 0.148(9) 0.122(9) 0.133(9) -0.022(9) 0.057(9) -0.022(9)
O18A 0.145(10) 0.123(10) 0.132(10) -0.032(9) 0.034(9) -0.017(9)
O19A 0.135(10) 0.125(10) 0.117(9) -0.025(9) 0.062(8) -0.023(9)
O20A 0.145(10) 0.130(10) 0.153(10) -0.021(9) 0.033(9) -0.004(9)
O23 0.15(4) 0.17(4) 0.11(3) 0.01(3) 0.05(3) 0.02(3)

loop_
_atom_type_symbol
_atom_type_description
_atom_type_scat_dispersion_real
_atom_type_scat_dispersion_imag
_atom_type_scat_source
C C 0.0033 0.0016 'International Tables Vol C Tables 4.2.6.8 and 6.1.1.4'
H H 0.0000 0.0000 'International Tables Vol C Tables 4.2.6.8 and 6.1.1.4'
Cl Cl 0.1484 0.1585 'International Tables Vol C Tables 4.2.6.8 and 6.1.1.4'
N N 0.0061 0.0033 'International Tables Vol C Tables 4.2.6.8 and 6.1.1.4'
Ni Ni 0.3393 1.1124 'International Tables Vol C Tables 4.2.6.8 and 6.1.1.4'
O O 0.0106 0.0060 'International Tables Vol C Tables 4.2.6.8 and 6.1.1.4'

loop_
_geom_angle_atom_site_label_1
_geom_angle_atom_site_label_2
_geom_angle_atom_site_label_3
_geom_angle
_geom_angle_site_symmetry_1
_geom_angle_site_symmetry_3
_geom_angle_publ_flag
O1 Ni1 N2 92.8(3) . . ?
O1 Ni1 N3 86.2(3) . . ?
O1 Ni1 N5 107.9(3) . . ?
N1 Ni1 O1 85.3(3) . . ?
N1 Ni1 N2 82.6(3) . . ?
N1 Ni1 N3 160.5(3) . . ?
N1 Ni1 N5 97.2(3) . . ?
N2 Ni1 N5 159.2(3) . . ?
N3 Ni1 N2 80.3(3) . . ?
N3 Ni1 N5 102.1(3) . . ?
N4 Ni1 O1 172.3(3) . . ?
N4 Ni1 N1 99.3(3) . . ?
N4 Ni1 N2 81.8(3) . . ?
N4 Ni1 N3 87.4(3) . . ?
N4 Ni1 N5 77.8(3) . . ?
O2 Ni2 O3 83.3(4) . . ?
O2 Ni2 O4 90.5(4) . . ?
O2 Ni2 N6 95.0(3) . . ?
O3 Ni2 O4 86.0(4) . . ?
O3 Ni2 N6 100.2(3) . . ?
O4 Ni2 N6 172.1(4) . . ?
N7 Ni2 O2 170.7(4) . . ?
N7 Ni2 O3 89.2(4) . . ?
N7 Ni2 O4 94.5(4) . . ?
N7 Ni2 N6 80.9(4) . . ?
N8 Ni2 O2 87.8(3) . . ?
N8 Ni2 O3 170.8(4) . . ?
N8 Ni2 O4 96.7(3) . . ?
N8 Ni2 N6 78.0(3) . . ?
N8 Ni2 N7 99.4(4) . . ?
Ni1 O1 H1A 125.4 . . ?
Ni1 O1 H1B 129.7 . . ?
H1A O1 H1B 104.5 . . ?
Ni2 O2 H2A 109.3 . . ?
Ni2 O2 H2B 109.4 . . ?
H2A O2 H2B 104.5 . . ?
Ni2 O3 H3A 126.4 . . ?
Ni2 O3 H3B 129.0 . . ?
H3A O3 H3B 104.5 . . ?
Ni2 O4 H4A 134.7 . . ?
Ni2 O4 H4B 111.9 . . ?
H4A O4 H4B 104.5 . . ?
C1 N1 Ni1 130.0(8) . . ?
C1 N1 C5 117.3(9) . . ?
C5 N1 Ni1 112.6(7) . . ?
C6 N2 Ni1 105.8(6) . . ?
C7 N2 Ni1 106.6(6) . . ?
C7 N2 C6 113.1(8) . . ?
C7 N2 C13 112.6(9) . . ?
C13 N2 Ni1 108.4(6) . . ?
C13 N2 C6 110.1(9) . . ?
C8 N3 Ni1 113.9(7) . . ?
C12 N3 Ni1 127.7(7) . . ?
C12 N3 C8 118.0(9) . . ?
C14 N4 Ni1 117.4(7) . . ?
C14 N4 C18 120.9(9) . . ?
C18 N4 Ni1 118.8(6) . . ?
C19 N5 Ni1 109.5(6) . . ?
C23 N5 Ni1 131.3(6) . . ?
C23 N5 C19 117.3(8) . . ?
C24 N6 Ni2 112.3(6) . . ?
C25 N6 Ni2 104.2(6) . . ?
C25 N6 C24 113.5(8) . . ?
C25 N6 C31 108.7(8) . . ?
C31 N6 Ni2 105.0(6) . . ?
C31 N6 C24 112.5(7) . . ?
C26 N7 Ni2 115.3(8) . . ?
C26 N7 C30 120.7(13) . . ?
C30 N7 Ni2 123.9(11) . . ?
C32 N8 Ni2 115.1(7) . . ?
C32 N8 C36 117.1(9) . . ?
C36 N8 Ni2 127.8(7) . . ?
N1 C1 H1 117.7 . . ?
N1 C1 C2 124.5(12) . . ?
C2 C1 H1 117.7 . . ?
C1 C2 H2 121.4 . . ?
C3 C2 C1 117.2(12) . . ?
C3 C2 H2 121.4 . . ?
C2 C3 H3 119.8 . . ?
C4 C3 C2 120.3(12) . . ?
C4 C3 H3 119.8 . . ?
C3 C4 H4 120.8 . . ?
C3 C4 C5 118.5(13) . . ?
C5 C4 H4 120.8 . . ?
N1 C5 C4 121.8(11) . . ?
N1 C5 C6 118.1(9) . . ?
C4 C5 C6 119.4(11) . . ?
N2 C6 C5 110.2(8) . . ?
N2 C6 H6A 109.6 . . ?
N2 C6 H6B 109.6 . . ?
C5 C6 H6A 109.6 . . ?
C5 C6 H6B 109.6 . . ?
H6A C6 H6B 108.1 . . ?
N2 C7 H7A 109.3 . . ?
N2 C7 H7B 109.3 . . ?
N2 C7 C8 111.8(8) . . ?
H7A C7 H7B 107.9 . . ?
C8 C7 H7A 109.3 . . ?
C8 C7 H7B 109.3 . . ?
N3 C8 C7 116.0(9) . . ?
N3 C8 C9 121.8(10) . . ?
C9 C8 C7 122.2(10) . . ?
C8 C9 H9 120.0 . . ?
C10 C9 C8 120.0(11) . . ?
C10 C9 H9 120.0 . . ?
C9 C10 H10 120.7 . . ?
C9 C10 C11 118.5(11) . . ?
C11 C10 H10 120.7 . . ?
C10 C11 H11 120.2 . . ?
C12 C11 C10 119.5(11) . . ?
C12 C11 H11 120.2 . . ?
N3 C12 C11 122.0(10) . . ?
N3 C12 H12 119.0 . . ?
C11 C12 H12 119.0 . . ?
N2 C13 H13A 109.3 . . ?
N2 C13 H13B 109.3 . . ?
N2 C13 C14 111.6(8) . . ?
H13A C13 H13B 108.0 . . ?
C14 C13 H13A 109.3 . . ?
C14 C13 H13B 109.3 . . ?
N4 C14 C13 113.5(9) . . ?
N4 C14 C15 121.7(11) . . ?
C15 C14 C13 124.8(10) . . ?
C14 C15 H15 120.6 . . ?
C16 C15 C14 118.7(11) . . ?
C16 C15 H15 120.6 . . ?
C15 C16 H16 119.9 . . ?
C15 C16 C17 120.1(11) . . ?
C17 C16 H16 119.9 . . ?
C16 C17 H17 120.6 . . ?
C16 C17 C18 118.9(11) . . ?
C18 C17 H17 120.6 . . ?
N4 C18 C17 119.5(9) . . ?
N4 C18 C19 114.7(8) . . ?
C17 C18 C19 125.7(10) . . ?
N5 C19 C18 115.9(9) . . ?
N5 C19 C20 121.7(9) . . ?
C20 C19 C18 121.9(9) . . ?
C19 C20 H20 119.9 . . ?
C21 C20 C19 120.2(10) . . ?
C21 C20 H20 119.9 . . ?
C20 C21 H21 121.0 . . ?
C22 C21 C20 118.0(10) . . ?
C22 C21 H21 121.0 . . ?
C21 C22 H22 119.0 . . ?
C21 C22 C23 122.1(10) . . ?
C23 C22 H22 119.0 . . ?
N5 C23 C22 120.5(9) . . ?
N5 C23 C24 118.9(8) . . ?
C22 C23 C24 120.5(9) . . ?
N6 C24 C23 117.8(8) . . ?
N6 C24 H24A 107.8 . . ?
N6 C24 H24B 107.8 . . ?
C23 C24 H24A 107.8 . . ?
C23 C24 H24B 107.8 . . ?
H24A C24 H24B 107.2 . . ?
N6 C25 H25A 108.5 . . ?
N6 C25 H25B 108.5 . . ?
N6 C25 C26 114.9(10) . . ?
H25A C25 H25B 107.5 . . ?
C26 C25 H25A 108.5 . . ?
C26 C25 H25B 108.5 . . ?
N7 C26 C25 113.7(11) . . ?
N7 C26 C27 121.1(12) . . ?
C27 C26 C25 124.8(13) . . ?
C26 C27 H27 121.1 . . ?
C28 C27 C26 117.8(16) . . ?
C28 C27 H27 121.1 . . ?
C27 C28 H28 118.9 . . ?
C29 C28 C27 122.2(18) . . ?
C29 C28 H28 118.9 . . ?
C28 C29 H29 119.3 . . ?
C28 C29 C30 121.4(16) . . ?
C30 C29 H29 119.3 . . ?
N7 C30 C29 116.8(16) . . ?
N7 C30 H30 121.6 . . ?
C29 C30 H30 121.6 . . ?
N6 C31 H31A 109.9 . . ?
N6 C31 H31B 109.9 . . ?
N6 C31 C32 108.9(8) . . ?
H31A C31 H31B 108.3 . . ?
C32 C31 H31A 109.9 . . ?
C32 C31 H31B 109.9 . . ?
N8 C32 C31 115.5(9) . . ?
N8 C32 C33 123.2(10) . . ?
C33 C32 C31 121.3(9) . . ?
C32 C33 H33 120.8 . . ?
C34 C33 C32 118.4(11) . . ?
C34 C33 H33 120.8 . . ?
C33 C34 H34 119.6 . . ?
C33 C34 C35 120.8(12) . . ?
C35 C34 H34 119.6 . . ?
C34 C35 H35 121.4 . . ?
C36 C35 C34 117.3(11) . . ?
C36 C35 H35 121.4 . . ?
N8 C36 H36 118.4 . . ?
C35 C36 N8 123.3(11) . . ?
C35 C36 H36 118.4 . . ?
O13 Cl3 O14 111.4(10) . . ?
O13 Cl3 O15 113.9(10) . . ?
O13 Cl3 O16 111.9(10) . . ?
O14 Cl3 O15 109.0(10) . . ?
O16 Cl3 O14 102.6(10) . . ?
O16 Cl3 O15 107.4(11) . . ?
O13A Cl3 O14A 111.1(10) . . ?
O13A Cl3 O15A 113.1(10) . . ?
O13A Cl3 O16A 113.3(11) . . ?
O14A Cl3 O15A 107.4(10) . . ?
O16A Cl3 O14A 102.5(10) . . ?
O16A Cl3 O15A 108.8(12) . . ?
H21A O21 H21B 104.5 . . ?
H22A O22 H22B 104.5 . . ?
O6 Cl1 O5 109.7(13) . . ?
O7 Cl1 O5 93.4(12) . . ?
O7 Cl1 O6 102.0(13) . . ?
O8 Cl1 O5 96.4(12) . . ?
O8 Cl1 O6 117.3(15) . . ?
O8 Cl1 O7 133.0(16) . . ?
O9 Cl2 O10 108.1(11) . . ?
O9 Cl2 O11 113.8(10) . . ?
O9 Cl2 O12 108.8(11) . . ?
O10 Cl2 O11 107.6(12) . . ?
O10 Cl2 O12 110.1(12) . . ?
O11 Cl2 O12 108.5(13) . . ?
O18 Cl4 O17 108.9(12) . . ?
O19 Cl4 O17 109.0(12) . . ?
O19 Cl4 O18 115.0(9) . . ?
O20 Cl4 O17 100.7(10) . . ?
O20 Cl4 O18 113.8(14) . . ?
O20 Cl4 O19 108.4(11) . . ?
O6A Cl1A O5A 110.9(13) . . ?
O7A Cl1A O5A 93.1(11) . . ?
O7A Cl1A O6A 102.0(12) . . ?
O8A Cl1A O5A 96.6(12) . . ?
O8A Cl1A O6A 117.1(14) . . ?
O8A Cl1A O7A 132.6(15) . . ?
O9A Cl2A O10A 107.9(11) . . ?
O9A Cl2A O11A 113.0(10) . . ?
O9A Cl2A O12A 108.7(11) . . ?
O10A Cl2A O11A 107.2(12) . . ?
O10A Cl2A O12A 111.0(12) . . ?
O11A Cl2A O12A 109.0(13) . . ?
O17A Cl4A O18A 110.7(13) . . ?
O19A Cl4A O17A 110.3(13) . . ?
O19A Cl4A O18A 114.9(11) . . ?
O19A Cl4A O20A 107.5(13) . . ?
O20A Cl4A O17A 100.1(11) . . ?
O20A Cl4A O18A 112.3(15) . . ?
H23A O23 H23B 104.5 . . ?

loop_
_geom_bond_atom_site_label_1
_geom_bond_atom_site_label_2
_geom_bond_distance
_geom_bond_site_symmetry_2
_geom_bond_publ_flag
Ni1 O1 2.094(7) . ?
Ni1 N1 2.054(8) . ?
Ni1 N2 2.126(8) . ?
Ni1 N3 2.096(8) . ?
Ni1 N4 1.979(8) . ?
Ni1 N5 2.214(7) . ?
Ni2 O2 2.077(10) . ?
Ni2 O3 2.087(9) . ?
Ni2 O4 2.095(8) . ?
Ni2 N6 2.137(8) . ?
Ni2 N7 2.069(11) . ?
Ni2 N8 2.059(9) . ?
O1 H1A 0.8498 . ?
O1 H1B 0.8500 . ?
O2 H2A 0.8504 . ?
O2 H2B 0.8497 . ?
O3 H3A 0.8500 . ?
O3 H3B 0.8500 . ?
O4 H4A 0.8503 . ?
O4 H4B 0.8500 . ?
N1 C1 1.327(13) . ?
N1 C5 1.340(13) . ?
N2 C6 1.490(13) . ?
N2 C7 1.483(13) . ?
N2 C13 1.485(13) . ?
N3 C8 1.354(12) . ?
N3 C12 1.339(12) . ?
N4 C14 1.328(12) . ?
N4 C18 1.337(12) . ?
N5 C19 1.377(11) . ?
N5 C23 1.374(11) . ?
N6 C24 1.481(12) . ?
N6 C25 1.453(13) . ?
N6 C31 1.474(12) . ?
N7 C26 1.322(16) . ?
N7 C30 1.354(15) . ?
N8 C32 1.314(12) . ?
N8 C36 1.372(14) . ?
C1 H1 0.9300 . ?
C1 C2 1.371(15) . ?
C2 H2 0.9300 . ?
C2 C3 1.370(17) . ?
C3 H3 0.9300 . ?
C3 C4 1.365(17) . ?
C4 H4 0.9300 . ?
C4 C5 1.396(16) . ?
C5 C6 1.520(15) . ?
C6 H6A 0.9700 . ?
C6 H6B 0.9700 . ?
C7 H7A 0.9700 . ?
C7 H7B 0.9700 . ?
C7 C8 1.491(14) . ?
C8 C9 1.384(15) . ?
C9 H9 0.9300 . ?
C9 C10 1.350(16) . ?
C10 H10 0.9300 . ?
C10 C11 1.388(16) . ?
C11 H11 0.9300 . ?
C11 C12 1.376(14) . ?
C12 H12 0.9300 . ?
C13 H13A 0.9700 . ?
C13 H13B 0.9700 . ?
C13 C14 1.520(16) . ?
C14 C15 1.371(14) . ?
C15 H15 0.9300 . ?
C15 C16 1.353(17) . ?
C16 H16 0.9300 . ?
C16 C17 1.385(16) . ?
C17 H17 0.9300 . ?
C17 C18 1.393(14) . ?
C18 C19 1.445(13) . ?
C19 C20 1.382(14) . ?
C20 H20 0.9300 . ?
C20 C21 1.375(15) . ?
C21 H21 0.9300 . ?
C21 C22 1.357(15) . ?
C22 H22 0.9300 . ?
C22 C23 1.378(14) . ?
C23 C24 1.497(13) . ?
C24 H24A 0.9700 . ?
C24 H24B 0.9700 . ?
C25 H25A 0.9700 . ?
C25 H25B 0.9700 . ?
C25 C26 1.491(15) . ?
C26 C27 1.384(18) . ?
C27 H27 0.9300 . ?
C27 C28 1.333(19) . ?
C28 H28 0.9300 . ?
C28 C29 1.28(2) . ?
C29 H29 0.9300 . ?
C29 C30 1.41(2) . ?
C30 H30 0.9300 . ?
C31 H31A 0.9700 . ?
C31 H31B 0.9700 . ?
C31 C32 1.530(13) . ?
C32 C33 1.370(14) . ?
C33 H33 0.9300 . ?
C33 C34 1.356(15) . ?
C34 H34 0.9300 . ?
C34 C35 1.376(17) . ?
C35 H35 0.9300 . ?
C35 C36 1.350(15) . ?
C36 H36 0.9300 . ?
Cl3 O13 1.367(13) . ?
Cl3 O14 1.407(13) . ?
Cl3 O15 1.439(12) . ?
Cl3 O16 1.392(15) . ?
Cl3 O13A 1.366(14) . ?
Cl3 O14A 1.421(13) . ?
Cl3 O15A 1.443(12) . ?
Cl3 O16A 1.376(15) . ?
O21 H21A 0.8497 . ?
O21 H21B 0.8502 . ?
O22 H22A 0.8499 . ?
O22 H22B 0.8496 . ?
Cl1 O5 1.490(18) . ?
Cl1 O6 1.417(15) . ?
Cl1 O7 1.357(16) . ?
Cl1 O8 1.304(16) . ?
Cl2 O9 1.329(13) . ?
Cl2 O10 1.391(18) . ?
Cl2 O11 1.453(15) . ?
Cl2 O12 1.464(15) . ?
Cl4 O17 1.405(15) . ?
Cl4 O18 1.397(13) . ?
Cl4 O19 1.379(14) . ?
Cl4 O20 1.377(17) . ?
Cl1A O5A 1.484(18) . ?
Cl1A O6A 1.415(15) . ?
Cl1A O7A 1.360(16) . ?
Cl1A O8A 1.304(15) . ?
Cl2A O9A 1.334(12) . ?
Cl2A O10A 1.389(18) . ?
Cl2A O11A 1.457(15) . ?
Cl2A O12A 1.458(15) . ?
Cl4A O17A 1.394(15) . ?
Cl4A O18A 1.396(14) . ?
Cl4A O19A 1.374(15) . ?
Cl4A O20A 1.393(18) . ?
O23 H23A 0.8498 . ?
O23 H23B 0.8502 . ?

loop_
_geom_hbond_atom_site_label_D
_geom_hbond_atom_site_label_H
_geom_hbond_atom_site_label_A
_geom_hbond_distance_DH
_geom_hbond_distance_HA
_geom_hbond_distance_DA
_geom_hbond_angle_DHA
_geom_hbond_site_symmetry_A
_geom_hbond_publ_flag
O1 H1A O11 0.85 1.92 2.74(2) 162.0 . yes
O1 H1A O10A 0.85 2.36 3.11(3) 146.7 . yes
O1 H1A O11A 0.85 2.23 3.02(3) 153.5 . yes
O1 H1B O7 0.85 1.99 2.67(3) 136.5 . yes
O1 H1B O6A 0.85 2.01 2.82(2) 159.8 . yes
O2 H2A O12 0.85 2.12 2.88(3) 149.9 . yes
O2 H2A O23 0.85 2.27 3.05(4) 152.2 . yes
O2 H2B O21 0.85 1.64 2.49(2) 178.8 . yes
O2 H2B O5 0.85 2.41 3.00(3) 126.6 . yes
O3 H3A O23 0.85 1.62 2.41(4) 153.7 . yes
O3 H3B O15 0.85 2.10 2.94(2) 168.5 4_565 yes
O3 H3B O15A 0.85 2.39 3.19(3) 156.7 4_565 yes
O4 H4A O13 0.85 1.91 2.760(18) 177.9 . yes
O4 H4A O14A 0.85 2.31 3.08(2) 150.5 . yes
O4 H4B O22 0.85 2.56 3.15(2) 127.2 . yes
O4 H4B O18 0.85 2.62 3.15(2) 121.4 . yes
O4 H4B O20A 0.85 2.25 3.04(3) 154.9 . yes
C1 H1 O14 0.93 2.62 3.194(17) 120.4 4_565 yes
C35 H35 O16A 0.93 2.52 3.10(2) 120.6 3_766 yes
O22 H22A O3 0.85 2.28 3.10(2) 161.7 . yes
O22 H22B O20 0.85 2.13 2.86(3) 143.7 . yes

loop_
_geom_torsion_atom_site_label_1
_geom_torsion_atom_site_label_2
_geom_torsion_atom_site_label_3
_geom_torsion_atom_site_label_4
_geom_torsion
_geom_torsion_site_symmetry_1
_geom_torsion_site_symmetry_2
_geom_torsion_site_symmetry_3
_geom_torsion_site_symmetry_4
_geom_torsion_publ_flag
Ni1 N1 C1 C2 177.0(9) . . . . ?
Ni1 N1 C5 C4 -179.5(9) . . . . ?
Ni1 N1 C5 C6 -9.5(12) . . . . ?
Ni1 N2 C6 C5 -34.4(10) . . . . ?
Ni1 N2 C7 C8 36.6(10) . . . . ?
Ni1 N2 C13 C14 -20.9(11) . . . . ?
Ni1 N3 C8 C7 6.4(11) . . . . ?
Ni1 N3 C8 C9 -176.4(8) . . . . ?
Ni1 N3 C12 C11 176.0(7) . . . . ?
Ni1 N4 C14 C13 -26.0(12) . . . . ?
Ni1 N4 C14 C15 155.7(9) . . . . ?
Ni1 N4 C18 C17 -156.7(8) . . . . ?
Ni1 N4 C18 C19 20.6(11) . . . . ?
Ni1 N5 C19 C18 9.3(10) . . . . ?
Ni1 N5 C19 C20 -163.2(8) . . . . ?
Ni1 N5 C23 C22 158.0(8) . . . . ?
Ni1 N5 C23 C24 -19.4(12) . . . . ?
Ni2 N6 C24 C23 -170.4(7) . . . . ?
Ni2 N6 C25 C26 35.9(10) . . . . ?
Ni2 N6 C31 C32 41.8(8) . . . . ?
Ni2 N7 C26 C25 9.2(13) . . . . ?
Ni2 N7 C26 C27 -176.6(9) . . . . ?
Ni2 N7 C30 C29 178.8(9) . . . . ?
Ni2 N8 C32 C31 -6.7(12) . . . . ?
Ni2 N8 C32 C33 176.5(9) . . . . ?
Ni2 N8 C36 C35 -174.8(9) . . . . ?
N1 C1 C2 C3 5.7(19) . . . . ?
N1 C5 C6 N2 31.1(13) . . . . ?
N2 C7 C8 N3 -29.8(12) . . . . ?
N2 C7 C8 C9 153.0(10) . . . . ?
N2 C13 C14 N4 30.9(14) . . . . ?
N2 C13 C14 C15 -150.8(11) . . . . ?
N3 C8 C9 C10 -0.9(17) . . . . ?
N4 C14 C15 C16 3.7(18) . . . . ?
N4 C18 C19 N5 -19.3(13) . . . . ?
N4 C18 C19 C20 153.1(10) . . . . ?
N5 C19 C20 C21 -1.5(16) . . . . ?
N5 C23 C24 N6 -96.6(11) . . . . ?
N6 C25 C26 N7 -32.1(14) . . . . ?
N6 C25 C26 C27 154.0(11) . . . . ?
N6 C31 C32 N8 -25.2(12) . . . . ?
N6 C31 C32 C33 151.7(10) . . . . ?
N7 C26 C27 C28 -2.7(19) . . . . ?
N8 C32 C33 C34 0.4(18) . . . . ?
C1 N1 C5 C4 3.9(15) . . . . ?
C1 N1 C5 C6 174.0(9) . . . . ?
C1 C2 C3 C4 -1(2) . . . . ?
C2 C3 C4 C5 -2(2) . . . . ?
C3 C4 C5 N1 0.5(18) . . . . ?
C3 C4 C5 C6 -169.4(11) . . . . ?
C4 C5 C6 N2 -158.6(10) . . . . ?
C5 N1 C1 C2 -7.2(16) . . . . ?
C6 N2 C7 C8 152.4(9) . . . . ?
C6 N2 C13 C14 -136.1(10) . . . . ?
C7 N2 C6 C5 -150.7(8) . . . . ?
C7 N2 C13 C14 96.7(10) . . . . ?
C7 C8 C9 C10 176.1(11) . . . . ?
C8 N3 C12 C11 3.2(14) . . . . ?
C8 C9 C10 C11 3.9(19) . . . . ?
C9 C10 C11 C12 -3.4(18) . . . . ?
C10 C11 C12 N3 -0.2(16) . . . . ?
C12 N3 C8 C7 -179.8(9) . . . . ?
C12 N3 C8 C9 -2.6(14) . . . . ?
C13 N2 C6 C5 82.4(10) . . . . ?
C13 N2 C7 C8 -82.1(11) . . . . ?
C13 C14 C15 C16 -174.4(12) . . . . ?
C14 N4 C18 C17 3.4(15) . . . . ?
C14 N4 C18 C19 -179.3(9) . . . . ?
C14 C15 C16 C17 -1.7(19) . . . . ?
C15 C16 C17 C18 0.6(19) . . . . ?
C16 C17 C18 N4 -1.3(17) . . . . ?
C16 C17 C18 C19 -178.4(11) . . . . ?
C17 C18 C19 N5 157.8(10) . . . . ?
C17 C18 C19 C20 -29.8(16) . . . . ?
C18 N4 C14 C13 173.7(9) . . . . ?
C18 N4 C14 C15 -4.6(16) . . . . ?
C18 C19 C20 C21 -173.5(10) . . . . ?
C19 N5 C23 C22 -4.7(13) . . . . ?
C19 N5 C23 C24 177.8(8) . . . . ?
C19 C20 C21 C22 1.3(18) . . . . ?
C20 C21 C22 C23 -2.9(18) . . . . ?
C21 C22 C23 N5 4.8(16) . . . . ?
C21 C22 C23 C24 -177.8(10) . . . . ?
C22 C23 C24 N6 85.9(12) . . . . ?
C23 N5 C19 C18 175.6(8) . . . . ?
C23 N5 C19 C20 3.2(13) . . . . ?
C24 N6 C25 C26 -86.6(11) . . . . ?
C24 N6 C31 C32 164.2(8) . . . . ?
C25 N6 C24 C23 -52.6(12) . . . . ?
C25 N6 C31 C32 -69.2(10) . . . . ?
C25 C26 C27 C28 170.8(12) . . . . ?
C26 N7 C30 C29 2.0(18) . . . . ?
C26 C27 C28 C29 3(2) . . . . ?
C27 C28 C29 C30 0(2) . . . . ?
C28 C29 C30 N7 -2(2) . . . . ?
C30 N7 C26 C25 -173.7(10) . . . . ?
C30 N7 C26 C27 0.4(18) . . . . ?
C31 N6 C24 C23 71.4(11) . . . . ?
C31 N6 C25 C26 147.4(9) . . . . ?
C31 C32 C33 C34 -176.3(11) . . . . ?
C32 N8 C36 C35 2.5(17) . . . . ?
C32 C33 C34 C35 -1(2) . . . . ?
C33 C34 C35 C36 2(2) . . . . ?
C34 C35 C36 N8 -3.0(19) . . . . ?
C36 N8 C32 C31 175.7(9) . . . . ?
C36 N8 C32 C33 -1.1(16) . . . . ?
